data_1558898
loop_
_publ_author_name
'Bertschler, E.-M.'
'Dietrich, C.'
'Leichtweib, T.'
'Janek, J.'
'Schnick, W.'

_publ_section_title
;
 Li+ ion conductors with adamantane-type nitridophosphate anions
 beta-Li10P4N10 and Li13P4N10X3 with X = Cl, Br
;
_journal_name_full 'Chemistry A European Journal'
_journal_page_first 196
_journal_page_last 205
_journal_paper_doi 10.1002/chem.201704305
_journal_volume 24
_journal_year 2018
_chemical_formula_sum 'Li10 N10 P4'
_chemical_name_common beta-Li10P4N10
_space_group_IT_number 146
_space_group_name_Hall 'R 3'
_space_group_name_H-M_alt 'R 3 :H'
_cell_angle_alpha 90.000000
_cell_angle_beta 90.000000
_cell_angle_gamma 120.000000
_cell_formula_units_Z 6
_cell_length_a 8.71929(8)
_cell_length_b 8.71929(8)
_cell_length_c 21.4656(2)
_cell_volume 1413.31(2)
_diffrn_ambient_pressure 100
_diffrn_ambient_temperature 298
_cod_data_source_file Li10P4N10-beta.cif
_cod_data_source_block Li10P4N10-beta
_cod_original_cell_volume 1413.304910
_cod_original_sg_symbol_H-M 'R 3'
_cod_original_formula_sum 'Li10 P4 N10'
_cod_database_code 1558898

loop_
_space_group_symop_id
_space_group_symop_operation_xyz
1 x,y,z
2 -y,x-y,z
3 -x+y,-x,z
4 x+2/3,y+1/3,z+1/3
5 -y+2/3,x-y+1/3,z+1/3
6 -x+y+2/3,-x+1/3,z+1/3
7 x+1/3,y+2/3,z+2/3
8 -y+1/3,x-y+2/3,z+2/3
9 -x+y+1/3,-x+2/3,z+2/3

loop_
_atom_site_label
_atom_site_occupancy
_atom_site_fract_x
_atom_site_fract_y
_atom_site_fract_z
_atom_site_adp_type
_atom_site_U_iso_or_equiv
_atom_site_type_symbol
P1 1.0 0.000000 0.000000 0.89345 Uiso 0.0074(2) P
P2 1.0 0.8866(5) 0.4372(5) 0.3365(5) Uiso 0.0074(2) P
P3 1.0 0.000000 0.000000 0.3066(2) Uiso 0.0074(2) P
P4 1.0 0.1180(5) 0.5558(7) 0.8635(5) Uiso 0.0074(2) P
N1 1.0 0.131(2) 0.574(2) 0.6921(8) Uiso 0.0043(5) N
N2 1.0 0.864(2) 0.4198(14) 0.2567(8) Uiso 0.0043(5) N
N3 1.0 0.000000 0.000000 0.8182(14) Uiso 0.0043(5) N
N4 1.0 0.892(2) 0.789(2) 0.1743(8) Uiso 0.0043(5) N
N5 1.0 0.778(2) 0.240(2) 0.6098(9) Uiso 0.0043(5) N
N6 1.0 0.666667 0.333333 0.7130(13) Uiso 0.0043(5) N
N7 1.0 0.8900(12) 0.1491(10) 0.5074(8) Uiso 0.0043(5) N
N8 1.0 0.1364(13) 0.8921(11) 0.6913(7) Uiso 0.0043(5) N
Li1 1.0 0.905(3) 0.159(3) 0.4168(11) Uiso 0.0199(18) Li
Li2 1.0 0.850(4) 0.173(6) 0.2720(12) Uiso 0.0199(18) Li
Li3 1.0 0.333333 0.666667 0.140(2) Uiso 0.0199(18) Li
Li4 1.0 0.785(3) 0.211(4) 0.1305(10) Uiso 0.0199(18) Li
Li5 1.0 0.155(3) 0.805(2) 0.3556(9) Uiso 0.0199(18) Li
Li6 1.0 0.787(3) 0.191(4) 0.8688(9) Uiso 0.0199(18) Li
Li7 1.0 0.000000 0.000000 0.7137(14) Uiso 0.0199(18) Li
Li8 1.0 0.000000 0.000000 0.101(5) Uiso 0.0199(18) Li
Li9 0.6666 0.212(4) 0.018(6) 0.6158(14) Uiso 0.049(11) Li
